data_2006787
loop_
_publ_author_name
'Ben Amor, Fatma'
'Beltaif, Imen'
'Besbes, Raf\^aa'
'Amri, Hassen'

_publ_contact_author
;
Pr. Fatma Ben Amor
Departement de Chimie
Faculte des Sciences
1060 Campus Universitaire
Tunis
Tunisie
;
_publ_section_title
;
 Methyl 1-Benzyl-3-cyclohexyl-2-oxopyrrolidine-2-carboxylate
;
_journal_issue 12
_journal_name_full 'Acta Crystallographica Section C'
_journal_page_first 1919
_journal_page_last 1921
_journal_paper_doi 10.1107/S0108270197010287
_journal_volume 53
_journal_year 1997
_chemical_formula_moiety 'C19 H25 N O3'
_chemical_formula_structural (2-3,C6H11-C2H3O2-N-C7H7)C4H4NO
_chemical_formula_sum 'C19 H25 N O3'
_chemical_formula_weight 315.40
_chemical_name_systematic
;
 \a-Cyclohexyl-\b-Methoxycarbonyl-\g-Lactame
;
_space_group_IT_number 2
_symmetry_cell_setting triclinic
_symmetry_space_group_name_Hall '-P 1'
_symmetry_space_group_name_H-M 'P -1'
_audit_creation_method SHELXL
_cell_angle_alpha 90.65(2)
_cell_angle_beta 91.92(3)
_cell_angle_gamma 96.51(3)
_cell_formula_units_Z 2
_cell_length_a 6.286(2)
_cell_length_b 7.698(2)
_cell_length_c 18.144(5)
_cell_measurement_reflns_used 25
_cell_measurement_temperature 293(2)
_cell_measurement_theta_max 16
_cell_measurement_theta_min 8
_cell_volume 871.7(4)
_computing_cell_refinement 'CAD4 EXPRESS'
_computing_data_collection 'CAD-4 EXPRESS (Duisenberg, 1992; Macicek & Yordanov, 1992)'
_computing_data_reduction 'MolEN (Fair, 1990)'
_computing_molecular_graphics 'ORTEP (Johnson, 1976)'
_computing_publication_material SHELXL93
_computing_structure_refinement SHELXL93
_computing_structure_solution 'SHELXS86 (Sheldrick, 1985)'
_diffrn_ambient_temperature 293(2)
_diffrn_measurement_device CAD4
_diffrn_measurement_method \w/2\q
_diffrn_radiation_monochromator graphite
_diffrn_radiation_source 'fine-focus sealed tube'
_diffrn_radiation_type MoK\a
_diffrn_radiation_wavelength 0.71070
_diffrn_reflns_av_R_equivalents 0.0301
_diffrn_reflns_av_sigmaI/netI 0.0427
_diffrn_reflns_limit_h_max 7
_diffrn_reflns_limit_h_min -7
_diffrn_reflns_limit_k_max 9
_diffrn_reflns_limit_k_min 0
_diffrn_reflns_limit_l_max 21
_diffrn_reflns_limit_l_min -21
_diffrn_reflns_number 3323
_diffrn_reflns_theta_max 24.97
_diffrn_reflns_theta_min 2.66
_diffrn_standards_decay_% 16.7
_diffrn_standards_interval_time 120
_diffrn_standards_number 1
_exptl_absorpt_coefficient_mu 0.081
_exptl_absorpt_correction_type none
_exptl_crystal_colour incolore
_exptl_crystal_density_diffrn 1.202
_exptl_crystal_density_method 'not measured'
_exptl_crystal_description plaquette
_exptl_crystal_F_000 340
_exptl_crystal_size_max 0.58
_exptl_crystal_size_mid 0.22
_exptl_crystal_size_min 0.22
_refine_diff_density_max 0.189
_refine_diff_density_min -0.242
_refine_ls_extinction_coef 0.038(7)
_refine_ls_extinction_method 'SHELXL93 (Sheldrick, 1993)'
_refine_ls_goodness_of_fit_all 1.055
_refine_ls_goodness_of_fit_obs 1.150
_refine_ls_hydrogen_treatment refall
_refine_ls_matrix_type full
_refine_ls_number_parameters 318
_refine_ls_number_reflns 3071
_refine_ls_number_restraints 0
_refine_ls_restrained_S_all 1.055
_refine_ls_restrained_S_obs 1.150
_refine_ls_R_factor_all 0.1045
_refine_ls_R_factor_obs .0532
_refine_ls_shift/esd_max 0.043
_refine_ls_shift/esd_mean 0.004
_refine_ls_structure_factor_coef Fsqd
_refine_ls_weighting_details 'w = 1/[\s^2^(F~o~^2^)+(0.0815P)^2^+0.0593P] where P=(F~o~^2^+2F~c~^2^)/3'
_refine_ls_weighting_scheme calc
_refine_ls_wR_factor_all 0.1503
_refine_ls_wR_factor_obs .1219
_reflns_number_observed 1830
_reflns_number_total 3071
_reflns_observed_criterion >2sigma(I)
_cod_data_source_file cf1182.cif
_cod_data_source_block amri1
_cod_depositor_comments
;
The following automatic conversions were performed:

'_refine_ls_weighting_scheme' value 'calc w =
1/[\s^2^(F~o~^2^)+(0.0815P)^2^+0.0593P] where P=(F~o~^2^+2F~c~^2^)/3'
was changed to 'calc'. New tag '_refine_ls_weighting_details' was
created. The value of the new tag was set to 'w =
1/[\s^2^(F~o~^2^)+(0.0815P)^2^+0.0593P] where
P=(F~o~^2^+2F~c~^2^)/3'.

Automatic conversion script
Id: cif_fix_values 3143 2015-03-26 13:38:13Z robertas 
;
_cod_database_code 2006787

loop_
_symmetry_equiv_pos_as_xyz
'x, y, z'
'-x, -y, -z'

loop_
_atom_site_aniso_label
_atom_site_aniso_U_11
_atom_site_aniso_U_22
_atom_site_aniso_U_33
_atom_site_aniso_U_12
_atom_site_aniso_U_13
_atom_site_aniso_U_23
C1 .0450(10) .0350(10) .0490(10) -.0046(9) .0120(10) -.0060(9)
C2 .0370(10) .0370(10) .0470(10) .0009(9) .0055(9) -.0015(9)
C3 .0410(10) .0400(10) .0450(10) -.0030(10) .0099(9) -.0013(9)
C4 .0430(10) .065(2) .0470(10) -.0090(10) .0110(10) -.0060(10)
C5 .064(2) .0450(10) .0450(10) -.0090(10) .0010(10) -.0020(10)
C6 .0460(10) .0410(10) .0380(10) -.0060(10) .0027(9) -.0023(9)
C7 .0460(10) .0540(10) .0560(10) .0020(10) -.0010(10) -.0070(10)
C8 .048(2) .072(2) .061(2) -.0160(10) .0030(10) -.0120(10)
C9 .077(2) .047(2) .069(2) -.0170(10) .0020(10) -.0040(10)
C10 .076(2) .047(2) .094(2) .0060(10) -.016(2) -.0050(10)
C11 .051(2) .0490(10) .075(2) -.0020(10) -.0100(10) -.0060(10)
C12 .0360(10) .0500(10) .0480(10) -.0030(10) .0050(10) -.0090(10)
C13 .061(2) .0480(10) .054(2) -.0120(10) .0030(10) -.0040(10)
C14 .082(2) .052(2) .079(2) -.026(2) .014(2) -.0120(10)
C15 .084(2) .065(2) .090(2) -.028(2) .015(2) -.030(2)
C16 .060(2) .108(3) .071(2) -.019(2) -.006(2) -.039(2)
C17 .055(2) .068(2) .055(2) .0000(10) -.0070(10) -.0100(10)
C18 .0500(10) .055(2) .0490(10) .0000(10) .0140(10) .0000(10)
C19 .117(3) .146(4) .049(2) .034(3) .039(2) .019(2)
N1 .0430(10) .0470(10) .0420(10) -.0108(8) .0064(8) -.0069(8)
O1 .0530(10) .0730(10) .0630(10) -.0146(8) .0263(8) -.0186(8)
O2 .107(5) .074(4) .084(4) .030(3) .045(3) .036(3)
O2' .065(6) .088(9) .083(7) .005(5) .015(5) .037(6)
O3 .0840(10) .105(2) .0520(10) .0280(10) .0307(9) .0110(10)

loop_
_atom_site_label
_atom_site_fract_x
_atom_site_fract_y
_atom_site_fract_z
_atom_site_U_iso_or_equiv
_atom_site_thermal_displace_type
_atom_site_calc_flag
_atom_site_refinement_flags
_atom_site_occupancy
_atom_site_disorder_group
_atom_site_type_symbol
C1 .2116(4) .2440(3) .80730(10) .0436(5) Uani d . 1 . C
C2 .1913(3) .1981(3) .72610(10) .0404(5) Uani d . 1 . C
C3 .4244(3) .2063(3) .70190(10) .0424(5) Uani d . 1 . C
C4 .5559(4) .3146(4) .76300(10) .0525(6) Uani d . 1 . C
C5 .5001(5) .3469(3) .89940(10) .0525(6) Uani d . 1 . C
C6 .5903(3) .5366(3) .90670(10) .0424(5) Uani d . 1 . C
C7 .8031(4) .5814(3) .92760(10) .0522(6) Uani d . 1 . C
C8 .8835(5) .7562(4) .93690(10) .0622(7) Uani d . 1 . C
C9 .7583(5) .8844(4) .9238(2) .0659(8) Uani d . 1 . C
C10 .5464(5) .8407(4) .9026(2) .0729(8) Uani d . 1 . C
C11 .4645(4) .6679(3) .89390(10) .0595(7) Uani d . 1 . C
C12 .0510(3) .0255(3) .70940(10) .0454(6) Uani d . 1 . C
C13 .1225(4) -.1289(3) .7508(2) .0557(7) Uani d . 1 . C
C14 -.0289(6) -.2954(4) .7349(2) .0737(9) Uani d . 1 . C
C15 -.0504(6) -.3355(4) .6532(2) .0824(10) Uani d . 1 . C
C16 -.1219(5) -.1834(5) .6110(2) .0824(10) Uani d . 1 . C
C17 .0301(4) -.0155(4) .62680(10) .0599(7) Uani d . 1 . C
C18 .4603(4) .2871(3) .62750(10) .0518(6) Uani d . 1 . C
C19 .6585(8) .2871(8) .5195(2) .1017(13) Uani d . 1 . C
N1 .4188(3) .2963(2) .82556(9) .0452(5) Uani d . 1 . N
O1 .0638(3) .2336(2) .85001(9) .0643(5) Uani d . 1 . O
O2 .3960(10) .4203(8) .6087(4) .086(2) Uani d P .68 . O
O2' .324(2) .3557(18) .5913(8) .078(3) Uani d P .32 . O
O3 .6040(3) .2152(3) .59130(10) .0783(6) Uani d . 1 . O
H12 .129(3) .293(3) .7020(10) .034(5) Uiso d . 1 . H
H13 .468(3) .094(3) .6980(10) .034(5) Uiso d . 1 . H
H14 .691(4) .264(3) .7770(10) .067(7) Uiso d . 1 . H
H24 .574(4) .450(4) .7490(10) .083(9) Uiso d . 1 . H
H15 .616(4) .268(4) .9120(10) .075(8) Uiso d . 1 . H
H25 .382(4) .325(3) .9290(10) .063(7) Uiso d . 1 . H
H17 .890(4) .494(4) .9380(10) .071(8) Uiso d . 1 . H
H18 1.024(5) .780(4) .950(2) .085(9) Uiso d . 1 . H
H19 .814(4) 1.008(4) .9320(10) .083(8) Uiso d . 1 . H
H110 .452(5) .933(4) .895(2) .089(9) Uiso d . 1 . H
H111 .306(5) .637(4) .877(2) .083(8) Uiso d . 1 . H
H112 -.086(4) .044(3) .7270(10) .062(7) Uiso d . 1 . H
H113 .266(4) -.152(3) .7330(10) .052(6) Uiso d . 1 . H
H213 .138(4) -.106(3) .804(2) .075(8) Uiso d . 1 . H
H114 .035(5) -.395(4) .764(2) .087(10) Uiso d . 1 . H
H214 -.178(5) -.275(4) .753(2) .101(11) Uiso d . 1 . H
H115 .092(5) -.369(4) .635(2) .085(9) Uiso d . 1 . H
H215 -.149(6) -.434(5) .640(2) .106(11) Uiso d . 1 . H
H116 -.128(5) -.206(4) .560(2) .088(9) Uiso d . 1 . H
H216 -.274(5) -.154(4) .625(2) .096(10) Uiso d . 1 . H
H117 -.021(4) .085(3) .6020(10) .061(7) Uiso d . 1 . H
H217 .184(4) -.035(3) .6080(10) .064(7) Uiso d . 1 . H
H119 .522(10) .288(7) .491(3) .19(2) Uiso d . 1 . H
H219 .733(8) .201(6) .498(3) .17(2) Uiso d . 1 . H
H319 .664(11) .416(10) .525(4) .24(3) Uiso d . 1 . H

loop_
_atom_type_symbol
_atom_type_description
_atom_type_scat_dispersion_real
_atom_type_scat_dispersion_imag
_atom_type_scat_source
C C 0.0033 0.0016 'International Tables Vol C Tables 4.2.6.8 and 6.1.1.4'
N N 0.0061 0.0033 'International Tables Vol C Tables 4.2.6.8 and 6.1.1.4'
O O 0.0106 0.0060 'International Tables Vol C Tables 4.2.6.8 and 6.1.1.4'
H H 0.0000 0.0000 'International Tables Vol C Tables 4.2.6.8 and 6.1.1.4'

loop_
_geom_angle_atom_site_label_1
_geom_angle_atom_site_label_2
_geom_angle_atom_site_label_3
_geom_angle
_geom_angle_publ_flag
O1 C1 N1 125.5(2) n
O1 C1 C2 125.5(2) n
N1 C1 C2 109.1(2) y
C1 C2 C12 113.1(2) n
C1 C2 C3 104.2(2) y
C12 C2 C3 115.7(2) n
C1 C2 H12 107.1(12) n
C12 C2 H12 109.5(11) n
C3 C2 H12 106.7(11) n
C18 C3 C4 111.2(2) n
C18 C3 C2 113.7(2) n
C4 C3 C2 104.5(2) y
C18 C3 H13 105.1(12) n
C4 C3 H13 111.0(12) n
C2 C3 H13 111.5(12) n
N1 C4 C3 103.4(2) y
N1 C4 H14 107.3(15) n
C3 C4 H14 112.4(15) n
N1 C4 H24 106.6(15) n
C3 C4 H24 110.5(15) n
H14 C4 H24 116.(2) n
N1 C5 C6 113.5(2) n
N1 C5 H15 106.7(15) n
C6 C5 H15 110.1(15) n
N1 C5 H25 104.9(16) n
C6 C5 H25 109.6(15) n
H15 C5 H25 112.(2) n
C11 C6 C7 118.5(2) n
C11 C6 C5 121.3(2) n
C7 C6 C5 120.2(2) n
C6 C7 C8 120.0(3) n
C6 C7 H17 119.8(17) n
C8 C7 H17 120.1(17) n
C9 C8 C7 120.9(3) n
C9 C8 H18 121.8(19) n
C7 C8 H18 117.3(19) n
C8 C9 C10 119.3(3) n
C8 C9 H19 120.9(17) n
C10 C9 H19 119.6(16) n
C11 C10 C9 120.2(3) n
C11 C10 H110 119.8(18) n
C9 C10 H110 120.0(18) n
C6 C11 C10 121.0(2) n
C6 C11 H111 119.5(15) n
C10 C11 H111 119.5(15) n
C13 C12 C17 110.3(2) n
C13 C12 C2 113.8(2) n
C17 C12 C2 111.9(2) n
C13 C12 H112 107.3(15) n
C17 C12 H112 108.8(15) n
C2 C12 H112 104.3(15) n
C12 C13 C14 111.6(2) n
C12 C13 H113 109.0(13) n
C14 C13 H113 106.4(13) n
C12 C13 H213 112.0(16) n
C14 C13 H213 110.4(16) n
H113 C13 H213 107.(2) n
C15 C14 C13 111.1(2) n
C15 C14 H114 111.9(17) n
C13 C14 H114 106.5(17) n
C15 C14 H214 107.7(18) n
C13 C14 H214 107.9(18) n
H114 C14 H214 112.(3) n
C16 C15 C14 111.3(3) n
C16 C15 H115 111.7(17) n
C14 C15 H115 108.8(18) n
C16 C15 H215 107.(2) n
C14 C15 H215 114.(2) n
H115 C15 H215 104.(3) n
C15 C16 C17 111.2(3) n
C15 C16 H116 111.4(19) n
C17 C16 H116 108.4(19) n
C15 C16 H216 113.1(18) n
C17 C16 H216 106.0(17) n
H116 C16 H216 106.(3) n
C12 C17 C16 111.0(2) n
C12 C17 H117 108.3(15) n
C16 C17 H117 111.3(15) n
C12 C17 H217 107.9(14) n
C16 C17 H217 108.5(13) n
H117 C17 H217 110.(2) n
O2 C18 O2' 33.4(5) n
O2 C18 O3 122.4(4) n
O2' C18 O3 117.6(8) n
O2 C18 C3 124.2(4) n
O2' C18 C3 124.4(7) n
O3 C18 C3 112.1(2) n
O3 C19 H119 106.(3) n
O3 C19 H219 104.(3) n
H119 C19 H219 107.(4) n
O3 C19 H319 106.(4) n
H119 C19 H319 88.(5) n
H219 C19 H319 141.(5) n
C1 N1 C4 113.8(2) y
C1 N1 C5 124.7(2) y
C4 N1 C5 121.2(2) y
O2' O2 C18 76.3(18) n
O2 O2' C18 70.3(17) n
C18 O3 C19 117.1(3) n

loop_
_geom_bond_atom_site_label_1
_geom_bond_atom_site_label_2
_geom_bond_site_symmetry_2
_geom_bond_distance
_geom_bond_publ_flag
C1 O1 . 1.225(3) n
C1 N1 . 1.348(3) n
C1 C2 . 1.509(3) n
C2 C12 . 1.531(3) n
C2 C3 . 1.538(3) n
C2 H12 . .97(2) n
C3 C18 . 1.507(3) n
C3 C4 . 1.538(3) n
C3 H13 . .94(2) n
C4 N1 . 1.447(3) n
C4 H14 . 1.00(3) n
C4 H24 . 1.07(3) n
C5 N1 . 1.451(3) n
C5 C6 . 1.508(3) n
C5 H15 . 1.02(3) n
C5 H25 . .93(3) n
C6 C11 . 1.369(3) n
C6 C7 . 1.383(3) n
C7 C8 . 1.389(4) n
C7 H17 . .93(3) n
C8 C9 . 1.349(4) n
C8 H18 . .90(3) n
C9 C10 . 1.377(4) n
C9 H19 . .98(3) n
C10 C11 . 1.376(4) n
C10 H110 . .98(3) n
C11 H111 . 1.03(3) n
C12 C13 . 1.516(3) n
C12 C17 . 1.526(3) n
C12 H112 . .95(3) n
C13 C14 . 1.525(3) n
C13 H113 . 1.00(2) n
C13 H213 . .98(3) n
C14 C15 . 1.509(4) n
C14 H114 . 1.05(3) n
C14 H214 . 1.03(3) n
C15 C16 . 1.508(5) n
C15 H115 . 1.02(3) n
C15 H215 . .95(4) n
C16 C17 . 1.536(4) n
C16 H116 . .94(3) n
C16 H216 . 1.04(3) n
C17 H117 . .98(3) n
C17 H217 . 1.06(3) n
C18 O2 . 1.193(7) n
C18 O2' . 1.23(2) n
C18 O3 . 1.303(3) n
C19 O3 . 1.458(4) n
C19 H119 . .98(6) n
C19 H219 . .95(5) n
C19 H319 . .99(7) n
O2 O2' . .698(11) n

loop_
_geom_torsion_atom_site_label_1
_geom_torsion_atom_site_label_2
_geom_torsion_atom_site_label_3
_geom_torsion_atom_site_label_4
_geom_torsion
_geom_torsion_publ_flag
N1 C1 C2 C3 7.9(2) yes
C1 C2 C3 C4 -18.5(2) yes
C12 C2 C3 C18 95.2(2) yes
C2 C3 C4 N1 22.2(2) yes
C3 C4 N1 C1 -18.9(3) yes
C4 N1 C1 C2 7.1(3) yes
